data_1556066
loop_
_publ_author_name
'Liu, Liu'
'Chen, Kun'
'Wu, Wen-Zhen'
'Wang, Peng-Fei'
'Song, Hang-Yu'
'Sun, Hongbin'
'Wen, Xiaoan'
'Xu, Qing-Long'

_publ_section_title
;
 Organocatalytic Para-Selective Amination of Phenols with Iminoquinone
 Monoacetals.
;
_journal_issue 14
_journal_name_full 'Organic letters'
_journal_page_first 3823
_journal_page_last 3826
_journal_paper_doi 10.1021/acs.orglett.7b01700
_journal_volume 19
_journal_year 2017
_chemical_formula_sum 'C20 H21 N O4 S'
_chemical_formula_weight 371.44
_space_group_IT_number 14
_space_group_name_Hall '-P 2yn'
_space_group_name_H-M_alt 'P 1 21/n 1'
_symmetry_cell_setting monoclinic
_symmetry_space_group_name_H-M 'P 1 21/n 1'
_atom_sites_solution_hydrogens geom
_atom_sites_solution_primary direct
_atom_sites_solution_secondary difmap
_audit_creation_method SHELXL-97
_cell_angle_alpha 90.00
_cell_angle_beta 105.15(3)
_cell_angle_gamma 90.00
_cell_formula_units_Z 4
_cell_length_a 6.9490(14)
_cell_length_b 21.165(4)
_cell_length_c 12.887(3)
_cell_measurement_reflns_used 25
_cell_measurement_temperature 293(2)
_cell_measurement_theta_max 13
_cell_measurement_theta_min 9
_cell_volume 1829.5(7)
_computing_cell_refinement 'CAD4 EXPRESS'
_computing_data_collection 'CAD4 EXPRESS(Enraf-Nonius,1994)'
_computing_data_reduction 'XCAD4(Harms & Wocadlo,1995)'
_computing_structure_refinement 'SHELXL-97 (Sheldrick, 1997)'
_computing_structure_solution 'SHELXS-97 (Sheldrick, 1990)'
_diffrn_ambient_temperature 293(2)
_diffrn_measured_fraction_theta_full 0.999
_diffrn_measured_fraction_theta_max 0.999
_diffrn_measurement_device_type 'Nonius CAD4'
_diffrn_measurement_method \w/2\q
_diffrn_radiation_monochromator graphite
_diffrn_radiation_source 'fine-focus sealed tube'
_diffrn_radiation_type MoK\a
_diffrn_radiation_wavelength 0.71073
_diffrn_reflns_av_R_equivalents 0.0424
_diffrn_reflns_av_sigmaI/netI 0.0974
_diffrn_reflns_limit_h_max 8
_diffrn_reflns_limit_h_min 0
_diffrn_reflns_limit_k_max 25
_diffrn_reflns_limit_k_min 0
_diffrn_reflns_limit_l_max 15
_diffrn_reflns_limit_l_min -15
_diffrn_reflns_number 3649
_diffrn_reflns_theta_full 25.38
_diffrn_reflns_theta_max 25.38
_diffrn_reflns_theta_min 1.90
_diffrn_standards_decay_% 1
_diffrn_standards_interval_count 200
_diffrn_standards_interval_time 2h
_diffrn_standards_number 3
_exptl_absorpt_coefficient_mu 0.202
_exptl_absorpt_correction_T_max 0.9801
_exptl_absorpt_correction_T_min 0.9607
_exptl_absorpt_correction_type psi-scan
_exptl_crystal_density_diffrn 1.349
_exptl_crystal_density_method 'not measured'
_exptl_crystal_F_000 784
_exptl_crystal_size_max 0.20
_exptl_crystal_size_mid 0.20
_exptl_crystal_size_min 0.10
_refine_diff_density_max 0.246
_refine_diff_density_min -0.244
_refine_diff_density_rms 0.058
_refine_ls_extinction_method none
_refine_ls_goodness_of_fit_ref 1.000
_refine_ls_hydrogen_treatment constr
_refine_ls_matrix_type full
_refine_ls_number_parameters 236
_refine_ls_number_reflns 3361
_refine_ls_number_restraints 0
_refine_ls_restrained_S_all 1.000
_refine_ls_R_factor_all 0.1301
_refine_ls_R_factor_gt 0.0650
_refine_ls_shift/su_max 0.000
_refine_ls_shift/su_mean 0.000
_refine_ls_structure_factor_coef Fsqd
_refine_ls_weighting_details 'calc w=1/[\s^2^(Fo^2^)+(0.0750P)^2^+0.0000P] where P=(Fo^2^+2Fc^2^)/3'
_refine_ls_weighting_scheme calc
_refine_ls_wR_factor_gt 0.1452
_refine_ls_wR_factor_ref 0.1778
_reflns_number_gt 1915
_reflns_number_total 3361
_reflns_threshold_expression >2sigma(I)
_cod_data_source_file ol7b01700_si_002.cif
_cod_data_source_block x
_cod_depositor_comments
;
The following automatic conversions were performed:

data item '_symmetry_cell_setting' value 'Monoclinic' was changed to
'monoclinic' in accordance with the
/home/saulius/struct/COD-crude-data/automatic-downloads/DataCite-retrospective/ACS/depositions/lib/dictionaries/cif_core.dic
dictionary named 'cif_core.dic' version 2.4.2 last updated on
2011-04-26.

Automatic conversion script
Id: cif_fix_values 6909 2019-04-08 15:41:33Z antanas 
;
_cod_original_cell_volume 1829.5(6)
_cod_original_sg_symbol_H-M P21/N
_cod_database_code 1556066

loop_
_symmetry_equiv_pos_as_xyz
'x, y, z'
'-x+1/2, y+1/2, -z+1/2'
'-x, -y, -z'
'x-1/2, -y-1/2, z-1/2'

loop_
_atom_site_label
_atom_site_type_symbol
_atom_site_fract_x
_atom_site_fract_y
_atom_site_fract_z
_atom_site_U_iso_or_equiv
_atom_site_adp_type
_atom_site_occupancy
_atom_site_symmetry_multiplicity
_atom_site_calc_flag
_atom_site_refinement_flags
S S 0.48928(17) 0.01793(5) 0.69251(8) 0.0352(3) Uani 1 1 d .
N N 0.6289(5) 0.08127(15) 0.7167(2) 0.0321(8) Uani 1 1 d .
O1 O 1.2285(5) 0.08197(16) 1.1042(2) 0.0537(9) Uani 1 1 d .
H1A H 1.2994 0.0505 1.1101 0.081 Uiso 1 1 calc R
C1 C 0.9713(6) 0.05614(19) 0.8216(3) 0.0372(11) Uani 1 1 d .
H1B H 0.9955 0.0387 0.7600 0.045 Uiso 1 1 calc R
O2 O 0.6591(5) 0.22056(15) 0.3521(2) 0.0527(9) Uani 1 1 d .
C2 C 1.1231(6) 0.0550(2) 0.9175(3) 0.0391(11) Uani 1 1 d .
H2A H 1.2463 0.0373 0.9192 0.047 Uiso 1 1 calc R
O3 O 0.3176(5) 0.03184(15) 0.6068(2) 0.0493(9) Uani 1 1 d .
C3 C 1.0885(7) 0.0803(2) 1.0082(3) 0.0374(11) Uani 1 1 d .
O4 O 0.4598(4) -0.00227(13) 0.7936(2) 0.0437(8) Uani 1 1 d .
C4 C 0.9017(6) 0.10751(19) 1.0072(3) 0.0335(10) Uani 1 1 d .
C5 C 0.8645(8) 0.1318(2) 1.1018(3) 0.0467(12) Uani 1 1 d .
H5A H 0.9648 0.1309 1.1658 0.056 Uiso 1 1 calc R
C6 C 0.6845(8) 0.1563(2) 1.1006(4) 0.0501(13) Uani 1 1 d .
H6A H 0.6607 0.1709 1.1642 0.060 Uiso 1 1 calc R
C7 C 0.5334(7) 0.1600(2) 1.0047(4) 0.0453(12) Uani 1 1 d .
H7A H 0.4119 0.1787 1.0041 0.054 Uiso 1 1 calc R
C8 C 0.5652(7) 0.1362(2) 0.9122(3) 0.0419(11) Uani 1 1 d .
H8A H 0.4632 0.1379 0.8490 0.050 Uiso 1 1 calc R
C9 C 0.7488(6) 0.10901(19) 0.9103(3) 0.0330(10) Uani 1 1 d .
C10 C 0.7891(6) 0.08194(19) 0.8158(3) 0.0337(10) Uani 1 1 d .
C11 C 0.6399(6) 0.12059(19) 0.6254(3) 0.0315(10) Uani 1 1 d .
C12 C 0.7817(7) 0.1088(2) 0.5697(3) 0.0400(11) Uani 1 1 d .
H12A H 0.8742 0.0768 0.5941 0.048 Uiso 1 1 calc R
C13 C 0.7912(7) 0.1426(2) 0.4792(3) 0.0403(11) Uani 1 1 d .
C14 C 0.6502(7) 0.1903(2) 0.4447(3) 0.0389(11) Uani 1 1 d .
C15 C 0.5105(7) 0.2031(2) 0.5010(3) 0.0445(12) Uani 1 1 d .
H15A H 0.4196 0.2357 0.4777 0.053 Uiso 1 1 calc R
C16 C 0.5025(7) 0.1686(2) 0.5912(3) 0.0376(11) Uani 1 1 d .
C17 C 0.9409(7) 0.1269(3) 0.4158(4) 0.0604(15) Uani 1 1 d .
H17A H 1.0260 0.0933 0.4509 0.091 Uiso 1 1 calc R
H17B H 1.0200 0.1636 0.4120 0.091 Uiso 1 1 calc R
H17C H 0.8713 0.1140 0.3445 0.091 Uiso 1 1 calc R
C18 C 0.3428(7) 0.1850(2) 0.6473(4) 0.0538(14) Uani 1 1 d .
H18A H 0.2790 0.1470 0.6618 0.081 Uiso 1 1 calc R
H18B H 0.2456 0.2122 0.6020 0.081 Uiso 1 1 calc R
H18C H 0.4025 0.2063 0.7138 0.081 Uiso 1 1 calc R
C19 C 0.5051(9) 0.2645(3) 0.3079(4) 0.0725(17) Uani 1 1 d .
H19A H 0.5271 0.2825 0.2436 0.109 Uiso 1 1 calc R
H19B H 0.5054 0.2974 0.3592 0.109 Uiso 1 1 calc R
H19C H 0.3787 0.2432 0.2910 0.109 Uiso 1 1 calc R
C20 C 0.6265(7) -0.0406(2) 0.6473(3) 0.0453(12) Uani 1 1 d .
H20A H 0.5487 -0.0786 0.6322 0.068 Uiso 1 1 calc R
H20B H 0.7473 -0.0490 0.7019 0.068 Uiso 1 1 calc R
H20C H 0.6586 -0.0264 0.5831 0.068 Uiso 1 1 calc R

loop_
_atom_site_aniso_label
_atom_site_aniso_U_11
_atom_site_aniso_U_22
_atom_site_aniso_U_33
_atom_site_aniso_U_23
_atom_site_aniso_U_13
_atom_site_aniso_U_12
S 0.0388(6) 0.0360(6) 0.0297(6) -0.0020(5) 0.0069(5) -0.0014(5)
N 0.034(2) 0.038(2) 0.0237(18) 0.0019(15) 0.0060(16) -0.0006(16)
O1 0.054(2) 0.065(2) 0.0362(19) 0.0124(16) 0.0021(17) 0.0069(18)
C1 0.041(3) 0.036(2) 0.033(2) -0.0044(19) 0.009(2) 0.000(2)
O2 0.067(2) 0.054(2) 0.0440(19) 0.0141(16) 0.0278(18) 0.0089(18)
C2 0.034(3) 0.047(3) 0.037(3) 0.005(2) 0.012(2) 0.000(2)
O3 0.045(2) 0.049(2) 0.0447(19) 0.0045(15) -0.0035(16) -0.0002(16)
C3 0.038(3) 0.042(3) 0.030(2) 0.009(2) 0.005(2) -0.008(2)
O4 0.050(2) 0.0464(19) 0.0386(17) 0.0040(14) 0.0181(15) -0.0048(15)
C4 0.041(3) 0.033(2) 0.027(2) 0.0003(18) 0.010(2) -0.008(2)
C5 0.060(3) 0.048(3) 0.032(3) -0.004(2) 0.012(2) -0.007(3)
C6 0.070(4) 0.048(3) 0.037(3) -0.009(2) 0.021(3) -0.003(3)
C7 0.049(3) 0.050(3) 0.042(3) -0.003(2) 0.021(2) 0.003(2)
C8 0.046(3) 0.046(3) 0.035(3) -0.002(2) 0.013(2) 0.002(2)
C9 0.033(2) 0.034(2) 0.035(2) 0.0008(19) 0.015(2) -0.0082(19)
C10 0.037(3) 0.033(2) 0.032(2) 0.0036(18) 0.010(2) -0.004(2)
C11 0.037(2) 0.034(2) 0.025(2) -0.0043(18) 0.0091(19) -0.005(2)
C12 0.039(3) 0.049(3) 0.032(2) 0.000(2) 0.009(2) 0.010(2)
C13 0.040(3) 0.051(3) 0.032(2) 0.003(2) 0.014(2) 0.002(2)
C14 0.051(3) 0.037(3) 0.031(2) 0.000(2) 0.015(2) -0.004(2)
C15 0.062(3) 0.036(3) 0.039(3) 0.004(2) 0.019(2) 0.011(2)
C16 0.043(3) 0.036(3) 0.037(3) -0.002(2) 0.015(2) 0.004(2)
C17 0.049(3) 0.096(4) 0.042(3) 0.017(3) 0.022(3) 0.020(3)
C18 0.063(3) 0.058(3) 0.050(3) 0.014(2) 0.031(3) 0.026(3)
C19 0.101(5) 0.067(4) 0.062(3) 0.028(3) 0.043(3) 0.029(4)
C20 0.060(3) 0.038(3) 0.034(2) -0.005(2) 0.005(2) 0.007(2)

loop_
_atom_type_symbol
_atom_type_description
_atom_type_scat_dispersion_real
_atom_type_scat_dispersion_imag
_atom_type_scat_source
C C 0.0033 0.0016 'International Tables Vol C Tables 4.2.6.8 and 6.1.1.4'
H H 0.0000 0.0000 'International Tables Vol C Tables 4.2.6.8 and 6.1.1.4'
N N 0.0061 0.0033 'International Tables Vol C Tables 4.2.6.8 and 6.1.1.4'
O O 0.0106 0.0060 'International Tables Vol C Tables 4.2.6.8 and 6.1.1.4'
S S 0.1246 0.1234 'International Tables Vol C Tables 4.2.6.8 and 6.1.1.4'

loop_
_geom_angle_atom_site_label_1
_geom_angle_atom_site_label_2
_geom_angle_atom_site_label_3
_geom_angle
O3 S O4 118.3(2)
O3 S N 108.19(18)
O4 S N 106.83(17)
O3 S C20 107.8(2)
O4 S C20 108.0(2)
N S C20 107.2(2)
C10 N C11 120.8(3)
C10 N S 117.0(3)
C11 N S 117.8(3)
C3 O1 H1A 109.5
C10 C1 C2 122.0(4)
C10 C1 H1B 119.0
C2 C1 H1B 119.0
C14 O2 C19 117.1(4)
C3 C2 C1 119.3(4)
C3 C2 H2A 120.3
C1 C2 H2A 120.3
O1 C3 C2 123.1(4)
O1 C3 C4 115.7(4)
C2 C3 C4 121.2(4)
C5 C4 C9 119.5(4)
C5 C4 C3 121.0(4)
C9 C4 C3 119.5(4)
C6 C5 C4 120.6(5)
C6 C5 H5A 119.7
C4 C5 H5A 119.7
C5 C6 C7 120.8(4)
C5 C6 H6A 119.6
C7 C6 H6A 119.6
C8 C7 C6 119.7(4)
C8 C7 H7A 120.2
C6 C7 H7A 120.2
C7 C8 C9 121.4(4)
C7 C8 H8A 119.3
C9 C8 H8A 119.3
C8 C9 C4 118.0(4)
C8 C9 C10 123.8(4)
C4 C9 C10 118.2(4)
C1 C10 C9 119.8(4)
C1 C10 N 122.0(4)
C9 C10 N 118.2(4)
C12 C11 C16 119.5(4)
C12 C11 N 120.6(4)
C16 C11 N 119.9(4)
C11 C12 C13 122.7(4)
C11 C12 H12A 118.7
C13 C12 H12A 118.7
C12 C13 C14 117.2(4)
C12 C13 C17 122.0(4)
C14 C13 C17 120.7(4)
O2 C14 C15 124.2(4)
O2 C14 C13 115.3(4)
C15 C14 C13 120.4(4)
C14 C15 C16 121.6(4)
C14 C15 H15A 119.2
C16 C15 H15A 119.2
C11 C16 C15 118.5(4)
C11 C16 C18 123.1(4)
C15 C16 C18 118.3(4)
C13 C17 H17A 109.5
C13 C17 H17B 109.5
H17A C17 H17B 109.5
C13 C17 H17C 109.5
H17A C17 H17C 109.5
H17B C17 H17C 109.5
C16 C18 H18A 109.5
C16 C18 H18B 109.5
H18A C18 H18B 109.5
C16 C18 H18C 109.5
H18A C18 H18C 109.5
H18B C18 H18C 109.5
O2 C19 H19A 109.5
O2 C19 H19B 109.5
H19A C19 H19B 109.5
O2 C19 H19C 109.5
H19A C19 H19C 109.5
H19B C19 H19C 109.5
S C20 H20A 109.5
S C20 H20B 109.5
H20A C20 H20B 109.5
S C20 H20C 109.5
H20A C20 H20C 109.5
H20B C20 H20C 109.5

loop_
_geom_bond_atom_site_label_1
_geom_bond_atom_site_label_2
_geom_bond_distance
S O3 1.428(3)
S O4 1.436(3)
S N 1.636(3)
S C20 1.754(4)
N C10 1.458(5)
N C11 1.459(5)
O1 C3 1.359(5)
O1 H1A 0.8200
C1 C10 1.363(6)
C1 C2 1.399(6)
C1 H1B 0.9300
O2 C14 1.370(5)
O2 C19 1.419(6)
C2 C3 1.363(6)
C2 H2A 0.9300
C3 C4 1.417(6)
C4 C5 1.408(6)
C4 C9 1.413(6)
C5 C6 1.351(6)
C5 H5A 0.9300
C6 C7 1.398(6)
C6 H6A 0.9300
C7 C8 1.365(6)
C7 H7A 0.9300
C8 C9 1.405(6)
C8 H8A 0.9300
C9 C10 1.438(6)
C11 C12 1.385(6)
C11 C16 1.385(6)
C12 C13 1.386(6)
C12 H12A 0.9300
C13 C14 1.395(6)
C13 C17 1.517(6)
C14 C15 1.382(6)
C15 C16 1.387(6)
C15 H15A 0.9300
C16 C18 1.515(6)
C17 H17A 0.9600
C17 H17B 0.9600
C17 H17C 0.9600
C18 H18A 0.9600
C18 H18B 0.9600
C18 H18C 0.9600
C19 H19A 0.9600
C19 H19B 0.9600
C19 H19C 0.9600
C20 H20A 0.9600
C20 H20B 0.9600
C20 H20C 0.9600

loop_
_geom_torsion_atom_site_label_1
_geom_torsion_atom_site_label_2
_geom_torsion_atom_site_label_3
_geom_torsion_atom_site_label_4
_geom_torsion
O3 S N C10 167.1(3)
O4 S N C10 38.7(3)
C20 S N C10 -76.9(3)
O3 S N C11 -36.3(3)
O4 S N C11 -164.6(3)
C20 S N C11 79.8(3)
C10 C1 C2 C3 0.2(7)
C1 C2 C3 O1 -179.1(4)
C1 C2 C3 C4 0.2(6)
O1 C3 C4 C5 -2.7(6)
C2 C3 C4 C5 178.0(4)
O1 C3 C4 C9 178.7(3)
C2 C3 C4 C9 -0.6(6)
C9 C4 C5 C6 0.1(6)
C3 C4 C5 C6 -178.5(4)
C4 C5 C6 C7 -2.1(7)
C5 C6 C7 C8 2.8(7)
C6 C7 C8 C9 -1.5(7)
C7 C8 C9 C4 -0.5(6)
C7 C8 C9 C10 178.6(4)
C5 C4 C9 C8 1.2(6)
C3 C4 C9 C8 179.9(4)
C5 C4 C9 C10 -178.0(4)
C3 C4 C9 C10 0.7(6)
C2 C1 C10 C9 -0.1(6)
C2 C1 C10 N -178.0(4)
C8 C9 C10 C1 -179.5(4)
C4 C9 C10 C1 -0.3(6)
C8 C9 C10 N -1.5(6)
C4 C9 C10 N 177.6(3)
C11 N C10 C1 -70.6(5)
S N C10 C1 85.3(4)
C11 N C10 C9 111.4(4)
S N C10 C9 -92.7(4)
C10 N C11 C12 67.0(5)
S N C11 C12 -88.7(4)
C10 N C11 C16 -115.6(4)
S N C11 C16 88.7(4)
C16 C11 C12 C13 -0.9(7)
N C11 C12 C13 176.5(4)
C11 C12 C13 C14 0.0(7)
C11 C12 C13 C17 -176.9(4)
C19 O2 C14 C15 -4.8(7)
C19 O2 C14 C13 173.3(4)
C12 C13 C14 O2 -177.1(4)
C17 C13 C14 O2 -0.1(6)
C12 C13 C14 C15 1.2(7)
C17 C13 C14 C15 178.1(4)
O2 C14 C15 C16 176.6(4)
C13 C14 C15 C16 -1.5(7)
C12 C11 C16 C15 0.6(6)
N C11 C16 C15 -176.8(4)
C12 C11 C16 C18 -179.8(4)
N C11 C16 C18 2.8(6)
C14 C15 C16 C11 0.5(7)
C14 C15 C16 C18 -179.1(4)
